data_4505027
loop_
_publ_author_name
'Wong, Ken-Tsung'
'Liao, Yuan-Li'
'Peng, Ying-Chu'
'Wang, Chih-Chieh'
'Lin, Sue-Yi'
'Yang, Cheng-Han'
'Tseng, Shih-Min'
'Lee, Gene-Hsiang'
'Peng, Shie-Ming'

_publ_section_title
;
 A Novel Right-Angled Ligand that Forms Polymeric Metal&#x2212;Organic
 Frameworks with Nanometer-Sized Square Cavities
;
_journal_issue 2
_journal_name_full 'Crystal Growth &amp; Design'
_journal_page_first 667
_journal_paper_doi 10.1021/cg049822o
_journal_volume 5
_journal_year 2005
_chemical_formula_sum 'C71 H49 Ag B F4 N4 O'
_chemical_formula_weight 1168.82
_chemical_name_systematic
; 
 ? 
;
_space_group_IT_number 15
_symmetry_cell_setting monoclinic
_symmetry_space_group_name_Hall '-C 2yc'
_symmetry_space_group_name_H-M 'C 1 2/c 1'
_atom_sites_solution_hydrogens geom
_atom_sites_solution_primary direct
_atom_sites_solution_secondary difmap
_audit_creation_method SHELXL-97
_cell_angle_alpha 90.00
_cell_angle_beta 109.220(2)
_cell_angle_gamma 90.00
_cell_formula_units_Z 4
_cell_length_a 25.7092(12)
_cell_length_b 14.4164(6)
_cell_length_c 15.6865(7)
_cell_measurement_reflns_used 1543
_cell_measurement_temperature 150(1)
_cell_measurement_theta_max 19.90
_cell_measurement_theta_min 2.31
_cell_volume 5489.9(4)
_computing_cell_refinement 'Bruker SAINT'
_computing_data_collection 'Bruker SMART'
_computing_data_reduction 'Bruker SAINT'
_computing_molecular_graphics 'Bruker SHELXTL'
_computing_publication_material 'Bruker SHELXTL'
_computing_structure_refinement 'SHELXL-97 (Sheldrick, 1997)'
_computing_structure_solution 'SHELXS-97 (Sheldrick, 1990)'
_diffrn_ambient_temperature 150(1)
_diffrn_measured_fraction_theta_full 0.999
_diffrn_measured_fraction_theta_max 0.999
_diffrn_measurement_device_type 'BRUKER SMART ApexCCD area detector'
_diffrn_measurement_method 'omega scans'
_diffrn_radiation_monochromator graphite
_diffrn_radiation_source 'fine-focus sealed tube'
_diffrn_radiation_type MoK\a
_diffrn_radiation_wavelength 0.71073
_diffrn_reflns_av_R_equivalents 0.0649
_diffrn_reflns_av_sigmaI/netI 0.0744
_diffrn_reflns_limit_h_max 30
_diffrn_reflns_limit_h_min -30
_diffrn_reflns_limit_k_max 17
_diffrn_reflns_limit_k_min -15
_diffrn_reflns_limit_l_max 18
_diffrn_reflns_limit_l_min -18
_diffrn_reflns_number 17879
_diffrn_reflns_theta_full 25.00
_diffrn_reflns_theta_max 25.00
_diffrn_reflns_theta_min 1.64
_exptl_absorpt_coefficient_mu 0.432
_exptl_absorpt_correction_T_max 0.9787
_exptl_absorpt_correction_T_min 0.9186
_exptl_absorpt_correction_type multi-scan
_exptl_crystal_colour colorless
_exptl_crystal_density_diffrn 1.414
_exptl_crystal_density_meas 0
_exptl_crystal_density_method 'not measured'
_exptl_crystal_description plate
_exptl_crystal_F_000 2396
_exptl_crystal_size_max 0.20
_exptl_crystal_size_mid 0.20
_exptl_crystal_size_min 0.05
_refine_diff_density_max 0.786
_refine_diff_density_min -0.458
_refine_diff_density_rms 0.076
_refine_ls_extinction_method none
_refine_ls_goodness_of_fit_ref 1.022
_refine_ls_hydrogen_treatment mixed
_refine_ls_matrix_type full
_refine_ls_number_parameters 425
_refine_ls_number_reflns 4842
_refine_ls_number_restraints 0
_refine_ls_restrained_S_all 1.022
_refine_ls_R_factor_all 0.1236
_refine_ls_R_factor_gt 0.0677
_refine_ls_shift/su_max 0.001
_refine_ls_shift/su_mean 0.000
_refine_ls_structure_factor_coef Fsqd
_refine_ls_weighting_details 'calc w=1/[\s^2^(Fo^2^)+(0.1055P)^2^+8.6744P] where P=(Fo^2^+2Fc^2^)/3'
_refine_ls_weighting_scheme calc
_refine_ls_wR_factor_gt 0.1774
_refine_ls_wR_factor_ref 0.2136
_reflns_number_gt 2725
_reflns_number_total 4842
_reflns_threshold_expression >2sigma(I)
_cod_data_source_file cg049822osi20040602_111032.cif
_cod_data_source_block ic9751
_cod_depositor_comments
;
The following automatic conversions were performed:

'_symmetry_cell_setting' value 'Monoclinic' changed to 'monoclinic'
according to /home/saulius/struct/CIF-dictionaries/cif_core.dic
dictionary named 'cif_core.dic' version 2.4.1 from 2010-06-29.

Automatic conversion script
Id: cif_fix_values 1715 2011-07-08 13:25:40Z adriana 
;
_cod_original_sg_symbol_H-M 'C 2/c'
_cod_database_code 4505027

loop_
_symmetry_equiv_pos_as_xyz
'x, y, z'
'-x, y, -z+1/2'
'x+1/2, y+1/2, z'
'-x+1/2, y+1/2, -z+1/2'
'-x, -y, -z'
'x, -y, z-1/2'
'-x+1/2, -y+1/2, -z'
'x+1/2, -y+1/2, z-1/2'

loop_
_atom_site_label
_atom_site_type_symbol
_atom_site_fract_x
_atom_site_fract_y
_atom_site_fract_z
_atom_site_U_iso_or_equiv
_atom_site_adp_type
_atom_site_occupancy
_atom_site_symmetry_multiplicity
_atom_site_calc_flag
_atom_site_refinement_flags
_atom_site_disorder_assembly
_atom_site_disorder_group
Ag Ag 0.50078(13) 0.47716(11) 0.5020(2) 0.0596(6) Uani 0.50 1 d P . .
N1 N 0.45651(17) 0.5284(4) 0.5934(3) 0.0572(13) Uani 1 1 d . . .
N2 N 0.0247(4) 0.8033(6) 0.5723(6) 0.117(3) Uani 1 1 d . . .
C1 C 0.4344(2) 0.4595(4) 0.6276(4) 0.0582(15) Uani 1 1 d . . .
H1A H 0.4368 0.3979 0.6076 0.070 Uiso 1 1 calc R . .
C2 C 0.4083(2) 0.4737(4) 0.6900(4) 0.0553(15) Uani 1 1 d . . .
H2A H 0.3928 0.4226 0.7115 0.066 Uiso 1 1 calc R . .
C3 C 0.40435(19) 0.5629(4) 0.7224(3) 0.0435(12) Uani 1 1 d . . .
C4 C 0.4267(2) 0.6330(4) 0.6849(3) 0.0520(14) Uani 1 1 d . . .
H4A H 0.4247 0.6955 0.7028 0.062 Uiso 1 1 calc R . .
C5 C 0.4513(2) 0.6130(5) 0.6226(4) 0.0593(16) Uani 1 1 d . . .
H5A H 0.4658 0.6633 0.5983 0.071 Uiso 1 1 calc R . .
C6 C 0.37847(19) 0.5809(3) 0.7923(3) 0.0404(12) Uani 1 1 d . . .
C7 C 0.3996(2) 0.6505(4) 0.8559(3) 0.0485(13) Uani 1 1 d . . .
H7A H 0.4310 0.6844 0.8543 0.058 Uiso 1 1 calc R . .
C8 C 0.3762(2) 0.6716(4) 0.9212(3) 0.0512(14) Uani 1 1 d . . .
H8A H 0.3905 0.7207 0.9627 0.061 Uiso 1 1 calc R . .
C9 C 0.3317(2) 0.6201(3) 0.9253(3) 0.0421(12) Uani 1 1 d . . .
C10 C 0.3102(2) 0.5496(3) 0.8622(3) 0.0394(11) Uani 1 1 d . . .
C11 C 0.3329(2) 0.5293(3) 0.7962(3) 0.0402(12) Uani 1 1 d . . .
H11A H 0.3179 0.4811 0.7538 0.048 Uiso 1 1 calc R . .
C12 C 0.2997(2) 0.6227(4) 0.9882(3) 0.0464(13) Uani 1 1 d . . .
C13 C 0.3053(3) 0.6814(4) 1.0626(3) 0.0606(16) Uani 1 1 d . . .
H13A H 0.3327 0.7284 1.0795 0.073 Uiso 1 1 calc R . .
C14 C 0.2691(3) 0.6672(5) 1.1095(4) 0.0694(19) Uani 1 1 d . . .
H14A H 0.2717 0.7053 1.1602 0.083 Uiso 1 1 calc R . .
C15 C 0.2295(3) 0.5998(5) 1.0851(4) 0.0699(19) Uani 1 1 d . . .
H15A H 0.2054 0.5922 1.1194 0.084 Uiso 1 1 calc R . .
C16 C 0.2235(3) 0.5422(4) 1.0116(3) 0.0546(14) Uani 1 1 d . . .
H16A H 0.1958 0.4957 0.9944 0.065 Uiso 1 1 calc R . .
C17 C 0.2603(2) 0.5560(4) 0.9641(3) 0.0448(13) Uani 1 1 d . . .
C18 C 0.2620(2) 0.5015(3) 0.8810(3) 0.0406(11) Uani 1 1 d . . .
C19 C 0.2703(2) 0.3978(4) 0.8964(3) 0.0447(12) Uani 1 1 d . . .
C20 C 0.3125(3) 0.3514(4) 0.9595(4) 0.0714(19) Uani 1 1 d . . .
H20A H 0.3414 0.3851 1.0017 0.086 Uiso 1 1 calc R . .
C21 C 0.3125(4) 0.2560(5) 0.9609(5) 0.098(3) Uani 1 1 d . . .
H21A H 0.3415 0.2236 1.0041 0.118 Uiso 1 1 calc R . .
C22 C 0.2700(3) 0.2069(5) 0.8993(5) 0.089(2) Uani 1 1 d . . .
H22A H 0.2709 0.1410 0.9004 0.107 Uiso 1 1 calc R . .
C23 C 0.2264(3) 0.2520(4) 0.8362(4) 0.0612(16) Uani 1 1 d . . .
H23A H 0.1974 0.2181 0.7947 0.073 Uiso 1 1 calc R . .
C24 C 0.2267(2) 0.3487(3) 0.8357(3) 0.0428(12) Uani 1 1 d . . .
C25 C 0.1871(2) 0.4151(4) 0.7812(3) 0.0420(12) Uani 1 1 d . . .
C26 C 0.2067(2) 0.5046(3) 0.8039(3) 0.0395(11) Uani 1 1 d . . .
C27 C 0.1766(2) 0.5810(4) 0.7637(3) 0.0460(13) Uani 1 1 d . . .
H27A H 0.1909 0.6415 0.7803 0.055 Uiso 1 1 calc R . .
C28 C 0.1246(2) 0.5693(4) 0.6980(4) 0.0528(14) Uani 1 1 d . A .
C29 C 0.1053(2) 0.4789(4) 0.6758(4) 0.0567(15) Uani 1 1 d . . .
H29A H 0.0702 0.4699 0.6316 0.068 Uiso 1 1 calc R . .
C30 C 0.1356(2) 0.4027(4) 0.7157(3) 0.0503(13) Uani 1 1 d . . .
H30A H 0.1216 0.3420 0.6989 0.060 Uiso 1 1 calc R . .
C31 C 0.0903(3) 0.6505(6) 0.6563(5) 0.0698(18) Uani 1 1 d . . .
C32 C 0.1167(6) 0.7429(9) 0.6547(8) 0.055(3) Uani 0.50 1 d P A 1
H32A H 0.1555 0.7492 0.6800 0.066 Uiso 0.50 1 calc PR A 1
C33 C 0.0852(7) 0.8180(12) 0.6170(10) 0.063(4) Uani 0.50 1 d P A 1
H33A H 0.1011 0.8777 0.6192 0.075 Uiso 0.50 1 calc PR A 1
C34 C 0.0062(6) 0.7348(12) 0.6019(11) 0.086(4) Uani 0.50 1 d P A 1
H34A H -0.0314 0.7361 0.5980 0.103 Uiso 0.50 1 calc PR A 1
C35 C 0.0373(5) 0.6556(10) 0.6407(9) 0.074(4) Uani 0.50 1 d P A 1
H35A H 0.0190 0.6041 0.6559 0.088 Uiso 0.50 1 calc PR A 1
C35' C 0.0885(9) 0.7260(16) 0.6846(12) 0.103(7) Uani 0.50 1 d P A 2
H35B H 0.1107 0.7390 0.7450 0.124 Uiso 0.50 1 calc PR A 2
C32' C 0.0514(5) 0.6357(9) 0.5572(9) 0.073(4) Uani 0.50 1 d P A 2
H32B H 0.0493 0.5786 0.5259 0.088 Uiso 0.50 1 calc PR A 2
C33' C 0.0205(6) 0.7119(10) 0.5189(9) 0.076(4) Uani 0.50 1 d P A 2
H33B H -0.0039 0.7084 0.4584 0.091 Uiso 0.50 1 calc PR A 2
C34' C 0.0549(9) 0.7991(15) 0.6328(18) 0.109(8) Uani 0.50 1 d P A 2
H34B H 0.0630 0.8574 0.6624 0.130 Uiso 0.50 1 calc PR A 2
B1 B 0.0198(6) 0.3675(13) 0.792(2) 0.117(10) Uani 0.50 1 d P . .
F1 F -0.0183(2) 0.3253(3) 0.8051(5) 0.142(2) Uani 1 1 d . . .
F2 F 0.0734(4) 0.3470(6) 0.8581(7) 0.110(3) Uani 0.50 1 d P . .
F3 F -0.009(3) 0.4598(7) 0.732(7) 0.38(3) Uani 0.50 1 d P . .
O1 O -0.0884(7) 0.6302(11) 0.5976(11) 0.155(5) Uiso 0.50 1 d P . .
H1B H -0.0657 0.6525 0.6448 0.232 Uiso 1 1 calc R . .
C36 C -0.0801(14) 0.527(2) 0.596(2) 0.208(13) Uiso 0.50 1 d P . .
H36A H -0.0454 0.5101 0.6425 0.311 Uiso 0.50 1 calc PR . .
H36B H -0.0789 0.5086 0.5366 0.311 Uiso 0.50 1 calc PR . .
H36C H -0.1107 0.4953 0.6079 0.311 Uiso 0.50 1 calc PR . .

loop_
_atom_site_aniso_label
_atom_site_aniso_U_11
_atom_site_aniso_U_22
_atom_site_aniso_U_33
_atom_site_aniso_U_23
_atom_site_aniso_U_13
_atom_site_aniso_U_12
Ag 0.0427(4) 0.0932(18) 0.0490(5) 0.0132(14) 0.0235(3) 0.0145(14)
N1 0.034(2) 0.093(4) 0.046(2) 0.006(3) 0.014(2) 0.000(2)
N2 0.090(6) 0.115(7) 0.134(7) 0.049(6) 0.020(5) 0.052(5)
C1 0.062(4) 0.068(4) 0.056(3) -0.010(3) 0.034(3) 0.001(3)
C2 0.056(3) 0.055(4) 0.063(3) -0.003(3) 0.030(3) -0.010(3)
C3 0.030(2) 0.053(3) 0.043(3) -0.001(3) 0.006(2) 0.000(2)
C4 0.043(3) 0.059(4) 0.049(3) 0.010(3) 0.008(3) -0.008(3)
C5 0.042(3) 0.082(5) 0.050(3) 0.013(3) 0.011(3) -0.012(3)
C6 0.036(3) 0.044(3) 0.039(3) -0.001(2) 0.008(2) 0.001(2)
C7 0.041(3) 0.046(3) 0.054(3) -0.007(3) 0.009(2) 0.000(2)
C8 0.049(3) 0.051(3) 0.044(3) -0.015(3) 0.001(2) 0.003(3)
C9 0.041(3) 0.043(3) 0.038(3) -0.002(2) 0.006(2) 0.010(2)
C10 0.045(3) 0.038(3) 0.035(2) -0.002(2) 0.013(2) 0.004(2)
C11 0.046(3) 0.034(3) 0.040(3) -0.002(2) 0.013(2) 0.003(2)
C12 0.055(3) 0.050(3) 0.031(2) 0.004(2) 0.010(2) 0.015(3)
C13 0.071(4) 0.067(4) 0.039(3) -0.011(3) 0.012(3) 0.015(3)
C14 0.097(5) 0.071(5) 0.040(3) -0.006(3) 0.023(3) 0.030(4)
C15 0.099(5) 0.077(5) 0.048(3) 0.013(3) 0.044(4) 0.036(4)
C16 0.070(4) 0.057(4) 0.044(3) 0.010(3) 0.027(3) 0.011(3)
C17 0.060(3) 0.044(3) 0.034(3) 0.006(2) 0.018(2) 0.017(3)
C18 0.048(3) 0.043(3) 0.034(2) 0.000(2) 0.019(2) 0.006(2)
C19 0.055(3) 0.042(3) 0.040(3) 0.005(2) 0.020(2) 0.010(3)
C20 0.089(5) 0.050(4) 0.056(4) 0.000(3) -0.002(3) 0.022(3)
C21 0.130(7) 0.049(4) 0.077(5) -0.002(4) -0.018(5) 0.034(4)
C22 0.128(7) 0.046(4) 0.077(4) 0.005(4) 0.011(5) 0.021(4)
C23 0.082(4) 0.043(3) 0.056(3) -0.003(3) 0.020(3) -0.002(3)
C24 0.055(3) 0.040(3) 0.038(3) 0.006(2) 0.022(2) 0.007(3)
C25 0.047(3) 0.045(3) 0.041(3) 0.001(2) 0.024(2) 0.000(2)
C26 0.044(3) 0.045(3) 0.036(2) 0.004(2) 0.022(2) 0.006(2)
C27 0.051(3) 0.045(3) 0.049(3) 0.015(2) 0.026(3) 0.012(3)
C28 0.047(3) 0.060(4) 0.056(3) 0.014(3) 0.023(3) 0.013(3)
C29 0.043(3) 0.072(4) 0.057(3) 0.006(3) 0.019(3) 0.006(3)
C30 0.047(3) 0.055(4) 0.054(3) 0.004(3) 0.024(3) -0.002(3)
C31 0.054(4) 0.088(5) 0.068(4) 0.027(4) 0.023(3) 0.021(4)
C32 0.068(9) 0.047(8) 0.042(7) 0.005(6) 0.009(6) 0.021(7)
C33 0.066(10) 0.052(9) 0.058(8) -0.001(6) 0.004(8) 0.017(8)
C34 0.071(10) 0.094(12) 0.087(10) 0.023(9) 0.019(9) 0.011(9)
C35 0.052(7) 0.073(9) 0.080(9) 0.014(7) 0.002(7) 0.024(7)
C35' 0.116(17) 0.105(15) 0.065(11) -0.024(11) -0.002(10) 0.049(14)
C32' 0.054(7) 0.072(9) 0.083(9) 0.015(7) 0.009(7) -0.006(7)
C33' 0.068(8) 0.065(9) 0.075(9) 0.024(8) -0.002(7) 0.007(7)
C34' 0.077(15) 0.068(14) 0.14(2) -0.025(13) -0.015(14) 0.038(13)
B1 0.048(10) 0.075(13) 0.26(4) 0.029(16) 0.101(15) 0.022(7)
F1 0.094(4) 0.090(4) 0.244(7) 0.000(4) 0.058(4) 0.002(3)
F2 0.092(6) 0.086(6) 0.159(9) 0.011(6) 0.052(6) 0.008(5)
F3 0.36(5) 0.065(6) 0.94(9) -0.12(4) 0.53(6) -0.06(2)

loop_
_atom_type_symbol
_atom_type_description
_atom_type_scat_dispersion_real
_atom_type_scat_dispersion_imag
_atom_type_scat_source
C C 0.0033 0.0016 'International Tables Vol C Tables 4.2.6.8 and 6.1.1.4'
H H 0.0000 0.0000 'International Tables Vol C Tables 4.2.6.8 and 6.1.1.4'
B B 0.0013 0.0007 'International Tables Vol C Tables 4.2.6.8 and 6.1.1.4'
N N 0.0061 0.0033 'International Tables Vol C Tables 4.2.6.8 and 6.1.1.4'
O O 0.0106 0.0060 'International Tables Vol C Tables 4.2.6.8 and 6.1.1.4'
F F 0.0171 0.0103 'International Tables Vol C Tables 4.2.6.8 and 6.1.1.4'
Ag Ag -0.8971 1.1015 'International Tables Vol C Tables 4.2.6.8 and 6.1.1.4'

loop_
_geom_angle_atom_site_label_1
_geom_angle_atom_site_label_2
_geom_angle_atom_site_label_3
_geom_angle
_geom_angle_site_symmetry_1
_geom_angle_site_symmetry_3
Ag Ag N1 90.1(6) 5_666 5_666
Ag Ag N1 72.7(5) 5_666 .
N1 Ag N1 162.75(9) 5_666 .
C5 N1 C1 116.1(5) . .
C5 N1 Ag 114.3(4) . 5_666
C1 N1 Ag 129.6(5) . 5_666
C5 N1 Ag 131.1(4) . .
C1 N1 Ag 112.7(4) . .
Ag N1 Ag 17.25(8) 5_666 .
C34' N2 C34 82.7(18) . .
C34' N2 C33 37.7(18) . .
C34 N2 C33 113.7(11) . .
C34' N2 C33' 110.6(14) . .
C34 N2 C33' 63.9(10) . .
C33 N2 C33' 104.5(9) . .
N1 C1 C2 123.0(6) . .
C1 C2 C3 120.5(5) . .
C4 C3 C2 115.2(5) . .
C4 C3 C6 122.5(5) . .
C2 C3 C6 122.3(5) . .
C5 C4 C3 120.6(6) . .
N1 C5 C4 124.5(6) . .
C7 C6 C11 119.0(5) . .
C7 C6 C3 119.5(5) . .
C11 C6 C3 121.5(4) . .
C8 C7 C6 121.8(5) . .
C7 C8 C9 119.1(5) . .
C8 C9 C10 119.7(5) . .
C8 C9 C12 131.9(5) . .
C10 C9 C12 108.4(4) . .
C11 C10 C9 121.4(5) . .
C11 C10 C18 128.2(4) . .
C9 C10 C18 110.3(4) . .
C10 C11 C6 119.0(4) . .
C17 C12 C13 121.2(5) . .
C17 C12 C9 109.0(4) . .
C13 C12 C9 129.8(5) . .
C14 C13 C12 116.8(6) . .
C15 C14 C13 121.8(6) . .
C14 C15 C16 121.8(6) . .
C15 C16 C17 116.6(6) . .
C12 C17 C16 121.8(5) . .
C12 C17 C18 111.8(4) . .
C16 C17 C18 126.4(5) . .
C19 C18 C10 113.4(4) . .
C19 C18 C26 101.5(4) . .
C10 C18 C26 115.7(4) . .
C19 C18 C17 114.3(4) . .
C10 C18 C17 100.6(4) . .
C26 C18 C17 112.0(4) . .
C20 C19 C24 120.6(5) . .
C20 C19 C18 128.9(5) . .
C24 C19 C18 110.6(4) . .
C21 C20 C19 119.4(6) . .
C20 C21 C22 120.2(6) . .
C23 C22 C21 121.5(6) . .
C22 C23 C24 117.9(6) . .
C23 C24 C19 120.4(5) . .
C23 C24 C25 131.1(5) . .
C19 C24 C25 108.5(4) . .
C26 C25 C30 119.0(5) . .
C26 C25 C24 109.6(4) . .
C30 C25 C24 131.4(5) . .
C27 C26 C25 121.6(5) . .
C27 C26 C18 128.4(5) . .
C25 C26 C18 109.8(4) . .
C26 C27 C28 119.8(5) . .
C29 C28 C27 118.0(5) . .
C29 C28 C31 121.1(5) . .
C27 C28 C31 120.9(6) . .
C30 C29 C28 122.1(5) . .
C29 C30 C25 119.5(5) . .
C35' C31 C35 81.5(13) . .
C35' C31 C28 130.7(11) . .
C35 C31 C28 124.0(8) . .
C35' C31 C32 42.4(11) . .
C35 C31 C32 113.4(10) . .
C28 C31 C32 120.2(7) . .
C35' C31 C32' 114.1(11) . .
C35 C31 C32' 62.2(8) . .
C28 C31 C32' 115.2(8) . .
C32 C31 C32' 104.5(7) . .
C33 C32 C31 120.3(13) . .
C32 C33 N2 118.0(14) . .
N2 C34 C35 124.7(14) . .
C31 C35 C34 122.3(14) . .
C31 C35' C34' 123.7(17) . .
C33' C32' C31 114.6(12) . .
C32' C33' N2 121.2(11) . .
N2 C34' C35' 135(2) . .
F1 B1 B1 77.4(11) . 2_556
F1 B1 F3 115(3) . 2_556
B1 B1 F3 74(4) 2_556 2_556
F1 B1 F2 114(2) . .
B1 B1 F2 155(2) 2_556 .
F3 B1 F2 116(4) 2_556 .
F1 B1 F1 101.2(19) . 2_556
B1 B1 F1 46.9(15) 2_556 2_556
F3 B1 F1 99(4) 2_556 2_556
F2 B1 F1 108.2(11) . 2_556
F1 B1 F3 105(2) . .
B1 B1 F3 53(3) 2_556 .
F3 B1 F3 21(7) 2_556 .
F2 B1 F3 135(3) . .
F1 B1 F3 84(3) 2_556 .
B1 F1 B1 56(2) . 2_556
F3 F3 B1 106(4) 2_556 2_556
F3 F3 B1 53(3) 2_556 .
B1 F3 B1 53(3) 2_556 .

loop_
_geom_bond_atom_site_label_1
_geom_bond_atom_site_label_2
_geom_bond_distance
_geom_bond_site_symmetry_2
Ag Ag 0.661(3) 5_666
Ag N1 2.129(6) 5_666
Ag N1 2.230(6) .
N1 C5 1.326(7) .
N1 C1 1.341(8) .
N1 Ag 2.129(6) 5_666
N2 C34' 1.01(2) .
N2 C34 1.249(16) .
N2 C33 1.495(18) .
N2 C33' 1.547(16) .
C1 C2 1.373(8) .
C2 C3 1.398(7) .
C3 C4 1.385(7) .
C3 C6 1.481(7) .
C4 C5 1.358(8) .
C6 C7 1.392(7) .
C6 C11 1.407(7) .
C7 C8 1.382(7) .
C8 C9 1.384(7) .
C9 C10 1.400(7) .
C9 C12 1.477(7) .
C10 C11 1.376(7) .
C10 C18 1.532(7) .
C12 C17 1.359(8) .
C12 C13 1.409(7) .
C13 C14 1.379(9) .
C14 C15 1.368(10) .
C15 C16 1.388(8) .
C16 C17 1.398(7) .
C17 C18 1.535(7) .
C18 C19 1.518(7) .
C18 C26 1.534(7) .
C19 C20 1.378(7) .
C19 C24 1.399(7) .
C20 C21 1.376(8) .
C21 C22 1.389(10) .
C22 C23 1.389(9) .
C23 C24 1.394(7) .
C24 C25 1.453(7) .
C25 C26 1.389(7) .
C25 C30 1.394(7) .
C26 C27 1.374(7) .
C27 C28 1.404(7) .
C28 C29 1.396(8) .
C28 C31 1.482(8) .
C29 C30 1.373(8) .
C31 C35' 1.182(19) .
C31 C35 1.304(14) .
C31 C32 1.499(17) .
C31 C32' 1.561(15) .
C32 C33 1.36(2) .
C34 C35 1.412(19) .
C35' C34' 1.43(3) .
C32' C33' 1.372(17) .
B1 F1 1.223(16) .
B1 B1 1.38(6) 2_556
B1 F3 1.39(3) 2_556
B1 F2 1.45(2) .
B1 F1 1.63(3) 2_556
B1 F3 1.66(7) .
F1 B1 1.63(3) 2_556
F3 F3 0.6(2) 2_556
F3 B1 1.39(3) 2_556
O1 C36 1.50(3) .
